data_4081877
loop_
_publ_author_name
'Lu, Zhenpin'
'Wang, Yuwen'
'Liu, Jia'
'Lin, Yue-jian'
'Li, Zhen Hua'
'Wang, Huadong'

_publ_section_title
;
 Synthesis and Reactivity of the CO2Adducts of
 Amine/Bis(2,4,6-tris(trifluoromethyl)phenyl)borane Pairs
;
_journal_issue 22
_journal_name_full Organometallics
_journal_page_first 6753
_journal_paper_doi 10.1021/om4007246
_journal_volume 32
_journal_year 2013
_chemical_formula_sum 'C25 H20 B F18 N O'
_chemical_formula_weight 703.23
_chemical_name_systematic
; 
 ? 
;
_space_group_IT_number 2
_symmetry_cell_setting triclinic
_symmetry_space_group_name_Hall '-P 1'
_symmetry_space_group_name_H-M 'P -1'
_atom_sites_solution_hydrogens geom
_atom_sites_solution_primary direct
_atom_sites_solution_secondary difmap
_audit_creation_method SHELXL-97
_cell_angle_alpha 76.332(2)
_cell_angle_beta 66.142(2)
_cell_angle_gamma 64.630(2)
_cell_formula_units_Z 2
_cell_length_a 11.0254(13)
_cell_length_b 11.7059(14)
_cell_length_c 13.1772(15)
_cell_measurement_reflns_used 3542
_cell_measurement_temperature 173(2)
_cell_measurement_theta_max 26.88
_cell_measurement_theta_min 2.31
_cell_volume 1401.3(3)
_computing_cell_refinement 'Bruker SAINT'
_computing_data_collection 'Bruker APEX2'
_computing_data_reduction 'Bruker SAINT'
_computing_molecular_graphics 'Bruker SHELXTL'
_computing_publication_material 'Bruker SHELXTL'
_computing_structure_refinement 'SHELXL-97 (Sheldrick, 2008)'
_computing_structure_solution 'SHELXS-97 (Sheldrick, 2008)'
_diffrn_ambient_temperature 173(2)
_diffrn_measured_fraction_theta_full 0.986
_diffrn_measured_fraction_theta_max 0.986
_diffrn_measurement_device_type 'Bruker APEX-II CCD'
_diffrn_measurement_method '\f and \w scans'
_diffrn_radiation_monochromator graphite
_diffrn_radiation_source 'fine-focus sealed tube'
_diffrn_radiation_type MoK\a
_diffrn_radiation_wavelength 0.71073
_diffrn_reflns_av_R_equivalents 0.0174
_diffrn_reflns_av_sigmaI/netI 0.0324
_diffrn_reflns_limit_h_max 13
_diffrn_reflns_limit_h_min -13
_diffrn_reflns_limit_k_max 13
_diffrn_reflns_limit_k_min -13
_diffrn_reflns_limit_l_max 15
_diffrn_reflns_limit_l_min -15
_diffrn_reflns_number 8523
_diffrn_reflns_theta_full 25.09
_diffrn_reflns_theta_max 25.09
_diffrn_reflns_theta_min 1.69
_exptl_absorpt_coefficient_mu 0.184
_exptl_absorpt_correction_T_max 0.9891
_exptl_absorpt_correction_T_min 0.9855
_exptl_absorpt_correction_type multi-scan
_exptl_absorpt_process_details sadabs
_exptl_crystal_colour colorless
_exptl_crystal_density_diffrn 1.667
_exptl_crystal_density_method 'not measured'
_exptl_crystal_description block
_exptl_crystal_F_000 704
_exptl_crystal_size_max 0.08
_exptl_crystal_size_mid 0.07
_exptl_crystal_size_min 0.06
_refine_diff_density_max 0.585
_refine_diff_density_min -0.376
_refine_diff_density_rms 0.085
_refine_ls_extinction_method none
_refine_ls_goodness_of_fit_ref 1.083
_refine_ls_hydrogen_treatment mixed
_refine_ls_matrix_type full
_refine_ls_number_parameters 451
_refine_ls_number_reflns 4918
_refine_ls_number_restraints 45
_refine_ls_restrained_S_all 1.111
_refine_ls_R_factor_all 0.0658
_refine_ls_R_factor_gt 0.0487
_refine_ls_shift/su_max 0.001
_refine_ls_shift/su_mean 0.000
_refine_ls_structure_factor_coef Fsqd
_refine_ls_weighting_details 'calc w=1/[\s^2^(Fo^2^)+(0.1166P)^2^+1.0040P] where P=(Fo^2^+2Fc^2^)/3'
_refine_ls_weighting_scheme calc
_refine_ls_wR_factor_gt 0.1502
_refine_ls_wR_factor_ref 0.1910
_reflns_number_gt 3874
_reflns_number_total 4918
_reflns_threshold_expression >2sigma(I)
_cod_data_source_file om4007246_si_001.cif
_cod_data_source_block 5a
_cod_depositor_comments
;
The following automatic conversions were performed:

'_symmetry_cell_setting' value 'Triclinic' changed to 'triclinic'
according to /home/saulius/struct/CIF-dictionaries/cif_core.dic
dictionary named 'cif_core.dic' version 2.4.2 from 2011-04-26.

Automatic conversion script
Id: cif_fix_values 1891 2012-01-12 08:04:46Z andrius 
;
_cod_original_sg_symbol_H-M P-1
_cod_database_code 4081877

loop_
_symmetry_equiv_pos_as_xyz
'x, y, z'
'-x, -y, -z'

loop_
_atom_site_label
_atom_site_type_symbol
_atom_site_fract_x
_atom_site_fract_y
_atom_site_fract_z
_atom_site_U_iso_or_equiv
_atom_site_adp_type
_atom_site_occupancy
_atom_site_symmetry_multiplicity
_atom_site_calc_flag
_atom_site_refinement_flags
_atom_site_disorder_assembly
_atom_site_disorder_group
B1 B 0.8621(3) 0.8040(3) 0.2048(3) 0.0244(7) Uani 1 1 d . . .
N1 N 1.1409(2) 0.4989(2) 0.2433(2) 0.0255(5) Uani 1 1 d . . .
O1 O 0.9638(2) 0.66344(18) 0.19847(16) 0.0244(4) Uani 1 1 d . . .
F1 F 1.17134(18) 0.73257(19) 0.04137(16) 0.0401(5) Uani 1 1 d . . .
F2 F 1.1078(2) 0.61260(17) -0.01208(16) 0.0428(5) Uani 1 1 d . . .
F3 F 1.2131(2) 0.7280(2) -0.13065(17) 0.0530(6) Uani 1 1 d . . .
F4 F 0.7375(3) 1.0278(3) -0.2630(2) 0.0715(8) Uani 1 1 d . . .
F5 F 0.7793(4) 1.1807(2) -0.2482(2) 0.0794(9) Uani 1 1 d . . .
F6 F 0.9488(3) 1.0201(3) -0.3255(2) 0.0884(11) Uani 1 1 d . . .
F7 F 0.6681(2) 1.05563(18) 0.24878(16) 0.0445(5) Uani 1 1 d . . .
F8 F 0.5664(2) 1.18375(17) 0.13613(18) 0.0459(5) Uani 1 1 d . . .
F9 F 0.5181(2) 1.01802(19) 0.20969(18) 0.0474(5) Uani 1 1 d . . .
F10 F 0.80474(18) 0.65549(18) 0.09623(15) 0.0366(5) Uani 1 1 d . . .
F11 F 0.6151(3) 0.6170(2) 0.15907(18) 0.0577(7) Uani 1 1 d . . .
F12 F 0.6076(2) 0.8039(2) 0.09273(17) 0.0518(6) Uani 1 1 d . . .
F13 F 0.3851(13) 0.6300(15) 0.6258(12) 0.068(5) Uani 0.192(8) 1 d PDU A 1
F14 F 0.2471(17) 0.8098(12) 0.5999(16) 0.070(6) Uani 0.192(8) 1 d PDU A 1
F15 F 0.2846(18) 0.6722(19) 0.5077(11) 0.063(5) Uani 0.192(8) 1 d PDU A 1
F13' F 0.3527(5) 0.6049(4) 0.5536(5) 0.092(2) Uani 0.808(8) 1 d PDU A 2
F14' F 0.2935(5) 0.7649(5) 0.6367(3) 0.0727(16) Uani 0.808(8) 1 d PDU A 2
F15' F 0.2212(3) 0.7855(6) 0.5073(3) 0.096(2) Uani 0.808(8) 1 d PDU A 2
F16 F 0.7581(2) 0.95761(18) 0.41454(17) 0.0417(5) Uani 1 1 d . . .
F17 F 0.6879(2) 0.8505(2) 0.56576(16) 0.0466(5) Uani 1 1 d . . .
F18 F 0.88125(19) 0.75857(19) 0.43599(16) 0.0405(5) Uani 1 1 d . . .
C1 C 1.0673(3) 0.6198(3) 0.2346(2) 0.0258(6) Uani 1 1 d . . .
H1A H 1.0915 0.6771 0.2559 0.031 Uiso 1 1 calc R . .
C2 C 1.1003(3) 0.4071(3) 0.2135(3) 0.0282(6) Uani 1 1 d . . .
H2 H 1.0463 0.4541 0.1615 0.034 Uiso 1 1 calc R . .
C3 C 1.2293(4) 0.2987(3) 0.1544(3) 0.0425(8) Uani 1 1 d . . .
H3A H 1.2991 0.3316 0.0967 0.064 Uiso 1 1 calc R . .
H3B H 1.2002 0.2536 0.1201 0.064 Uiso 1 1 calc R . .
H3C H 1.2727 0.2402 0.2080 0.064 Uiso 1 1 calc R . .
C4 C 1.0013(5) 0.3630(5) 0.3166(4) 0.0619(12) Uani 1 1 d . . .
H4A H 1.0521 0.3150 0.3687 0.093 Uiso 1 1 calc R . .
H4B H 0.9683 0.3087 0.2967 0.093 Uiso 1 1 calc R . .
H4C H 0.9188 0.4367 0.3517 0.093 Uiso 1 1 calc R . .
C5 C 1.2628(3) 0.4529(3) 0.2848(3) 0.0351(7) Uani 1 1 d . . .
H5 H 1.2948 0.3584 0.2970 0.042 Uiso 1 1 calc R . .
C6 C 1.3874(4) 0.4829(4) 0.1976(4) 0.0538(11) Uani 1 1 d . . .
H6A H 1.4098 0.4518 0.1268 0.081 Uiso 1 1 calc R . .
H6B H 1.4709 0.4416 0.2214 0.081 Uiso 1 1 calc R . .
H6C H 1.3625 0.5749 0.1880 0.081 Uiso 1 1 calc R . .
C7 C 1.2159(5) 0.5033(4) 0.3957(4) 0.0514(10) Uani 1 1 d . . .
H7A H 1.1899 0.5954 0.3858 0.077 Uiso 1 1 calc R . .
H7B H 1.2945 0.4636 0.4252 0.077 Uiso 1 1 calc R . .
H7C H 1.1330 0.4835 0.4479 0.077 Uiso 1 1 calc R . .
C8 C 0.8612(3) 0.8743(3) 0.0812(2) 0.0242(6) Uani 1 1 d . . .
C9 C 0.9727(3) 0.8362(3) -0.0222(2) 0.0257(6) Uani 1 1 d . . .
C10 C 0.9635(3) 0.8944(3) -0.1243(3) 0.0291(7) Uani 1 1 d . . .
H10 H 1.0413 0.8637 -0.1903 0.035 Uiso 1 1 calc R . .
C11 C 0.8428(3) 0.9965(3) -0.1314(3) 0.0318(7) Uani 1 1 d . . .
C12 C 0.7351(3) 1.0456(3) -0.0345(3) 0.0328(7) Uani 1 1 d . . .
H12 H 0.6532 1.1186 -0.0379 0.039 Uiso 1 1 calc R . .
C13 C 0.7466(3) 0.9883(3) 0.0680(3) 0.0281(6) Uani 1 1 d . . .
C14 C 1.1140(3) 0.7269(3) -0.0298(3) 0.0349(7) Uani 1 1 d . . .
C15 C 0.8273(4) 1.0555(3) -0.2420(3) 0.0362(7) Uani 1 1 d . . .
C16 C 0.6255(3) 1.0590(3) 0.1662(3) 0.0362(7) Uani 1 1 d . . .
C17 C 0.7124(3) 0.7873(3) 0.2948(2) 0.0239(6) Uani 1 1 d . . .
C18 C 0.6319(3) 0.7369(3) 0.2704(2) 0.0264(6) Uani 1 1 d . . .
C19 C 0.5119(3) 0.7178(3) 0.3489(3) 0.0302(7) Uani 1 1 d . . .
H19 H 0.4613 0.6842 0.3282 0.036 Uiso 1 1 calc R . .
C20 C 0.4651(3) 0.7470(3) 0.4566(3) 0.0316(7) Uani 1 1 d . A .
C21 C 0.5420(3) 0.7918(3) 0.4868(3) 0.0302(7) Uani 1 1 d . . .
H21 H 0.5116 0.8104 0.5616 0.036 Uiso 1 1 calc R . .
C22 C 0.6632(3) 0.8098(3) 0.4085(2) 0.0272(6) Uani 1 1 d . . .
C23 C 0.6667(3) 0.7026(3) 0.1554(3) 0.0316(7) Uani 1 1 d . . .
C24 C 0.3364(4) 0.7239(4) 0.5402(3) 0.0442(9) Uani 1 1 d D . .
C25 C 0.7471(3) 0.8459(3) 0.4545(3) 0.0335(7) Uani 1 1 d . . .
H1 H 0.904(3) 0.847(3) 0.241(3) 0.028(8) Uiso 1 1 d . . .

loop_
_atom_site_aniso_label
_atom_site_aniso_U_11
_atom_site_aniso_U_22
_atom_site_aniso_U_33
_atom_site_aniso_U_23
_atom_site_aniso_U_13
_atom_site_aniso_U_12
B1 0.0195(15) 0.0223(16) 0.0296(17) -0.0060(13) -0.0052(13) -0.0073(13)
N1 0.0223(12) 0.0222(12) 0.0339(13) -0.0042(10) -0.0120(10) -0.0066(10)
O1 0.0203(10) 0.0242(10) 0.0276(10) -0.0033(8) -0.0070(8) -0.0077(8)
F1 0.0216(9) 0.0507(12) 0.0424(11) 0.0042(9) -0.0108(8) -0.0126(8)
F2 0.0446(11) 0.0264(10) 0.0401(11) -0.0093(8) -0.0081(9) -0.0007(8)
F3 0.0261(10) 0.0628(14) 0.0344(11) 0.0032(9) 0.0057(8) -0.0034(9)
F4 0.096(2) 0.093(2) 0.0696(16) 0.0275(14) -0.0569(15) -0.0660(17)
F5 0.146(3) 0.0413(14) 0.0727(17) 0.0207(12) -0.0713(19) -0.0362(16)
F6 0.0524(15) 0.138(3) 0.0356(13) 0.0190(15) -0.0127(11) -0.0165(17)
F7 0.0424(11) 0.0350(11) 0.0415(11) -0.0136(8) -0.0133(9) 0.0029(9)
F8 0.0366(11) 0.0261(10) 0.0540(13) -0.0036(8) -0.0100(9) 0.0017(8)
F9 0.0257(10) 0.0410(11) 0.0566(13) -0.0073(9) 0.0015(9) -0.0087(8)
F10 0.0250(9) 0.0493(11) 0.0339(10) -0.0185(8) -0.0007(7) -0.0136(8)
F11 0.0643(14) 0.0827(17) 0.0444(12) -0.0261(11) 0.0066(10) -0.0565(13)
F12 0.0496(12) 0.0594(14) 0.0355(11) -0.0134(10) -0.0201(10) -0.0004(10)
F13 0.045(6) 0.079(9) 0.061(8) 0.036(6) -0.012(5) -0.035(6)
F14 0.048(8) 0.040(7) 0.082(10) -0.017(6) 0.031(6) -0.024(6)
F15 0.060(8) 0.091(10) 0.058(7) -0.023(6) 0.002(5) -0.058(7)
F13' 0.069(3) 0.048(2) 0.114(4) -0.016(2) 0.035(3) -0.0406(19)
F14' 0.079(3) 0.116(4) 0.0324(17) -0.022(2) 0.0149(17) -0.067(3)
F15' 0.0329(18) 0.162(5) 0.068(2) 0.031(3) -0.0099(16) -0.041(2)
F16 0.0440(11) 0.0376(11) 0.0511(12) -0.0119(9) -0.0180(9) -0.0163(9)
F17 0.0457(12) 0.0686(14) 0.0302(10) -0.0161(9) -0.0087(9) -0.0234(11)
F18 0.0309(10) 0.0468(12) 0.0441(11) -0.0100(9) -0.0172(8) -0.0076(8)
C1 0.0222(14) 0.0263(15) 0.0284(15) -0.0030(11) -0.0064(12) -0.0105(12)
C2 0.0260(14) 0.0264(15) 0.0359(16) -0.0075(12) -0.0111(12) -0.0101(12)
C3 0.0343(18) 0.0398(19) 0.054(2) -0.0239(16) -0.0128(16) -0.0066(15)
C4 0.066(3) 0.078(3) 0.053(2) -0.024(2) 0.008(2) -0.054(2)
C5 0.0322(16) 0.0232(15) 0.057(2) -0.0060(14) -0.0277(16) -0.0040(13)
C6 0.0269(18) 0.045(2) 0.091(3) -0.013(2) -0.0226(19) -0.0086(16)
C7 0.061(2) 0.043(2) 0.064(3) -0.0068(18) -0.042(2) -0.0112(18)
C8 0.0197(13) 0.0205(14) 0.0334(16) -0.0035(11) -0.0071(12) -0.0095(11)
C9 0.0207(14) 0.0213(14) 0.0340(16) -0.0047(12) -0.0078(12) -0.0070(11)
C10 0.0268(15) 0.0288(15) 0.0317(16) -0.0046(12) -0.0070(12) -0.0122(13)
C11 0.0327(16) 0.0313(16) 0.0368(17) 0.0016(13) -0.0142(14) -0.0168(14)
C12 0.0267(15) 0.0249(15) 0.0428(18) 0.0017(13) -0.0137(14) -0.0067(12)
C13 0.0209(14) 0.0232(15) 0.0362(17) -0.0006(12) -0.0085(12) -0.0069(12)
C14 0.0221(15) 0.0392(18) 0.0307(17) -0.0053(13) -0.0025(13) -0.0048(13)
C15 0.0353(17) 0.0374(18) 0.0393(18) 0.0030(14) -0.0159(15) -0.0167(15)
C16 0.0262(16) 0.0270(16) 0.0405(18) -0.0014(13) -0.0077(14) -0.0009(13)
C17 0.0196(13) 0.0171(13) 0.0306(15) -0.0032(11) -0.0078(12) -0.0031(11)
C18 0.0240(14) 0.0222(14) 0.0319(16) -0.0049(12) -0.0068(12) -0.0088(12)
C19 0.0251(15) 0.0320(16) 0.0348(17) -0.0075(13) -0.0067(13) -0.0127(13)
C20 0.0269(15) 0.0326(16) 0.0296(16) -0.0043(13) -0.0018(13) -0.0125(13)
C21 0.0301(16) 0.0289(15) 0.0271(15) -0.0050(12) -0.0074(13) -0.0079(13)
C22 0.0241(14) 0.0239(14) 0.0320(16) -0.0047(12) -0.0096(12) -0.0062(12)
C23 0.0268(15) 0.0405(18) 0.0310(16) -0.0082(13) -0.0034(13) -0.0189(14)
C24 0.0386(19) 0.056(2) 0.0358(19) -0.0114(16) 0.0032(15) -0.0264(18)
C25 0.0303(16) 0.0364(18) 0.0316(16) -0.0089(13) -0.0083(13) -0.0095(14)

loop_
_atom_type_symbol
_atom_type_description
_atom_type_scat_dispersion_real
_atom_type_scat_dispersion_imag
_atom_type_scat_source
C C 0.0033 0.0016 'International Tables Vol C Tables 4.2.6.8 and 6.1.1.4'
H H 0.0000 0.0000 'International Tables Vol C Tables 4.2.6.8 and 6.1.1.4'
B B 0.0013 0.0007 'International Tables Vol C Tables 4.2.6.8 and 6.1.1.4'
N N 0.0061 0.0033 'International Tables Vol C Tables 4.2.6.8 and 6.1.1.4'
O O 0.0106 0.0060 'International Tables Vol C Tables 4.2.6.8 and 6.1.1.4'
F F 0.0171 0.0103 'International Tables Vol C Tables 4.2.6.8 and 6.1.1.4'

loop_
_geom_angle_atom_site_label_1
_geom_angle_atom_site_label_2
_geom_angle_atom_site_label_3
_geom_angle
O1 B1 C8 112.0(2)
O1 B1 C17 99.5(2)
C8 B1 C17 117.8(2)
O1 B1 H1 104.8(17)
C8 B1 H1 110.0(17)
C17 B1 H1 111.7(17)
C1 N1 C5 119.6(2)
C1 N1 C2 119.5(2)
C5 N1 C2 120.9(2)
C1 O1 B1 121.8(2)
O1 C1 N1 121.8(3)
O1 C1 H1A 119.1
N1 C1 H1A 119.1
C4 C2 N1 109.2(3)
C4 C2 C3 112.5(3)
N1 C2 C3 112.1(2)
C4 C2 H2 107.6
N1 C2 H2 107.6
C3 C2 H2 107.6
C2 C3 H3A 109.5
C2 C3 H3B 109.5
H3A C3 H3B 109.5
C2 C3 H3C 109.5
H3A C3 H3C 109.5
H3B C3 H3C 109.5
C2 C4 H4A 109.5
C2 C4 H4B 109.5
H4A C4 H4B 109.5
C2 C4 H4C 109.5
H4A C4 H4C 109.5
H4B C4 H4C 109.5
N1 C5 C6 110.4(3)
N1 C5 C7 111.2(3)
C6 C5 C7 113.2(3)
N1 C5 H5 107.3
C6 C5 H5 107.3
C7 C5 H5 107.3
C5 C6 H6A 109.5
C5 C6 H6B 109.5
H6A C6 H6B 109.5
C5 C6 H6C 109.5
H6A C6 H6C 109.5
H6B C6 H6C 109.5
C5 C7 H7A 109.5
C5 C7 H7B 109.5
H7A C7 H7B 109.5
C5 C7 H7C 109.5
H7A C7 H7C 109.5
H7B C7 H7C 109.5
C9 C8 C13 112.3(3)
C9 C8 B1 126.1(2)
C13 C8 B1 121.6(2)
C10 C9 C8 123.8(3)
C10 C9 C14 113.6(3)
C8 C9 C14 122.6(3)
C11 C10 C9 120.7(3)
C11 C10 H10 119.7
C9 C10 H10 119.7
C10 C11 C12 118.8(3)
C10 C11 C15 121.3(3)
C12 C11 C15 119.9(3)
C11 C12 C13 120.1(3)
C11 C12 H12 120.0
C13 C12 H12 120.0
C12 C13 C8 123.8(3)
C12 C13 C16 113.7(3)
C8 C13 C16 122.5(3)
F2 C14 F3 105.2(3)
F2 C14 F1 107.4(3)
F3 C14 F1 104.9(2)
F2 C14 C9 114.5(3)
F3 C14 C9 111.6(3)
F1 C14 C9 112.5(3)
F4 C15 F6 106.8(3)
F4 C15 F5 106.0(3)
F6 C15 F5 105.8(3)
F4 C15 C11 112.5(3)
F6 C15 C11 112.8(3)
F5 C15 C11 112.4(3)
F9 C16 F7 107.4(3)
F9 C16 F8 105.5(2)
F7 C16 F8 105.1(3)
F9 C16 C13 113.9(3)
F7 C16 C13 113.1(3)
F8 C16 C13 111.2(3)
C18 C17 C22 113.9(3)
C18 C17 B1 124.4(3)
C22 C17 B1 121.4(2)
C19 C18 C17 123.0(3)
C19 C18 C23 113.7(3)
C17 C18 C23 123.3(3)
C20 C19 C18 120.6(3)
C20 C19 H19 119.7
C18 C19 H19 119.7
C19 C20 C21 119.3(3)
C19 C20 C24 119.6(3)
C21 C20 C24 121.1(3)
C20 C21 C22 120.3(3)
C20 C21 H21 119.9
C22 C21 H21 119.9
C21 C22 C17 122.9(3)
C21 C22 C25 115.2(3)
C17 C22 C25 121.8(3)
F10 C23 F11 105.9(3)
F10 C23 F12 105.8(3)
F11 C23 F12 105.5(3)
F10 C23 C18 115.2(3)
F11 C23 C18 112.0(3)
F12 C23 C18 111.8(3)
F15 C24 F14 113.7(11)
F15 C24 F14' 129.3(7)
F14 C24 F14' 36.4(9)
F15 C24 F13' 51.0(9)
F14 C24 F13' 129.0(8)
F14' C24 F13' 109.0(4)
F15 C24 F15' 55.5(10)
F14 C24 F15' 69.4(11)
F14' C24 F15' 103.7(4)
F13' C24 F15' 104.6(4)
F15 C24 F13 102.8(10)
F14 C24 F13 98.5(10)
F14' C24 F13 63.8(8)
F13' C24 F13 54.1(7)
F15' C24 F13 141.9(5)
F15 C24 C20 115.9(6)
F14 C24 C20 116.6(8)
F14' C24 C20 114.7(3)
F13' C24 C20 112.6(3)
F15' C24 C20 111.4(3)
F13 C24 C20 106.3(5)
F16 C25 F17 105.8(2)
F16 C25 F18 107.2(3)
F17 C25 F18 105.1(3)
F16 C25 C22 115.0(3)
F17 C25 C22 111.6(3)
F18 C25 C22 111.5(2)

loop_
_geom_bond_atom_site_label_1
_geom_bond_atom_site_label_2
_geom_bond_distance
B1 O1 1.543(4)
B1 C8 1.644(4)
B1 C17 1.659(4)
B1 H1 1.08(3)
N1 C1 1.300(4)
N1 C5 1.493(4)
N1 C2 1.504(4)
O1 C1 1.272(3)
F1 C14 1.352(4)
F2 C14 1.330(4)
F3 C14 1.338(4)
F4 C15 1.305(4)
F5 C15 1.322(4)
F6 C15 1.313(4)
F7 C16 1.336(4)
F8 C16 1.354(4)
F9 C16 1.329(4)
F10 C23 1.324(3)
F11 C23 1.332(4)
F12 C23 1.350(4)
F13 C24 1.472(10)
F14 C24 1.224(12)
F15 C24 1.222(10)
F13' C24 1.303(5)
F14' C24 1.296(5)
F15' C24 1.354(5)
F16 C25 1.327(4)
F17 C25 1.346(4)
F18 C25 1.350(4)
C1 H1A 0.9500
C2 C4 1.502(5)
C2 C3 1.505(4)
C2 H2 1.0000
C3 H3A 0.9800
C3 H3B 0.9800
C3 H3C 0.9800
C4 H4A 0.9800
C4 H4B 0.9800
C4 H4C 0.9800
C5 C6 1.509(5)
C5 C7 1.512(5)
C5 H5 1.0000
C6 H6A 0.9800
C6 H6B 0.9800
C6 H6C 0.9800
C7 H7A 0.9800
C7 H7B 0.9800
C7 H7C 0.9800
C8 C9 1.424(4)
C8 C13 1.425(4)
C9 C10 1.379(4)
C9 C14 1.517(4)
C10 C11 1.375(4)
C10 H10 0.9500
C11 C12 1.381(5)
C11 C15 1.501(5)
C12 C13 1.388(5)
C12 H12 0.9500
C13 C16 1.517(4)
C17 C18 1.417(4)
C17 C22 1.419(4)
C18 C19 1.381(4)
C18 C23 1.514(4)
C19 C20 1.371(4)
C19 H19 0.9500
C20 C21 1.380(4)
C20 C24 1.492(4)
C21 C22 1.385(4)
C21 H21 0.9500
C22 C25 1.521(4)

loop_
_geom_torsion_atom_site_label_1
_geom_torsion_atom_site_label_2
_geom_torsion_atom_site_label_3
_geom_torsion_atom_site_label_4
_geom_torsion
C8 B1 O1 C1 121.3(3)
C17 B1 O1 C1 -113.5(3)
B1 O1 C1 N1 170.5(3)
C5 N1 C1 O1 179.1(3)
C2 N1 C1 O1 -2.1(4)
C1 N1 C2 C4 -93.3(4)
C5 N1 C2 C4 85.5(4)
C1 N1 C2 C3 141.4(3)
C5 N1 C2 C3 -39.9(4)
C1 N1 C5 C6 -72.5(4)
C2 N1 C5 C6 108.8(3)
C1 N1 C5 C7 54.0(4)
C2 N1 C5 C7 -124.8(3)
O1 B1 C8 C9 -23.8(4)
C17 B1 C8 C9 -138.2(3)
O1 B1 C8 C13 159.8(2)
C17 B1 C8 C13 45.4(4)
C13 C8 C9 C10 -7.0(4)
B1 C8 C9 C10 176.3(3)
C13 C8 C9 C14 172.7(3)
B1 C8 C9 C14 -3.9(4)
C8 C9 C10 C11 0.8(4)
C14 C9 C10 C11 -179.0(3)
C9 C10 C11 C12 4.6(4)
C9 C10 C11 C15 -176.0(3)
C10 C11 C12 C13 -3.1(4)
C15 C11 C12 C13 177.5(3)
C11 C12 C13 C8 -3.9(5)
C11 C12 C13 C16 175.6(3)
C9 C8 C13 C12 8.6(4)
B1 C8 C13 C12 -174.6(3)
C9 C8 C13 C16 -170.9(3)
B1 C8 C13 C16 6.0(4)
C10 C9 C14 F2 -104.6(3)
C8 C9 C14 F2 75.6(4)
C10 C9 C14 F3 14.8(4)
C8 C9 C14 F3 -164.9(3)
C10 C9 C14 F1 132.4(3)
C8 C9 C14 F1 -47.3(4)
C10 C11 C15 F4 106.1(4)
C12 C11 C15 F4 -74.5(4)
C10 C11 C15 F6 -14.8(5)
C12 C11 C15 F6 164.6(3)
C10 C11 C15 F5 -134.4(3)
C12 C11 C15 F5 45.0(4)
C12 C13 C16 F9 93.7(3)
C8 C13 C16 F9 -86.8(4)
C12 C13 C16 F7 -143.3(3)
C8 C13 C16 F7 36.2(4)
C12 C13 C16 F8 -25.3(4)
C8 C13 C16 F8 154.2(3)
O1 B1 C17 C18 -71.4(3)
C8 B1 C17 C18 49.7(4)
O1 B1 C17 C22 101.2(3)
C8 B1 C17 C22 -137.7(3)
C22 C17 C18 C19 3.3(4)
B1 C17 C18 C19 176.4(3)
C22 C17 C18 C23 -178.5(3)
B1 C17 C18 C23 -5.5(4)
C17 C18 C19 C20 -0.4(5)
C23 C18 C19 C20 -178.7(3)
C18 C19 C20 C21 -2.1(5)
C18 C19 C20 C24 -179.2(3)
C19 C20 C21 C22 1.4(5)
C24 C20 C21 C22 178.5(3)
C20 C21 C22 C17 1.8(5)
C20 C21 C22 C25 -173.7(3)
C18 C17 C22 C21 -4.0(4)
B1 C17 C22 C21 -177.3(3)
C18 C17 C22 C25 171.2(3)
B1 C17 C22 C25 -2.1(4)
C19 C18 C23 F10 -146.1(3)
C17 C18 C23 F10 35.6(4)
C19 C18 C23 F11 -25.0(4)
C17 C18 C23 F11 156.7(3)
C19 C18 C23 F12 93.1(3)
C17 C18 C23 F12 -85.2(3)
C19 C20 C24 F15 4.2(13)
C21 C20 C24 F15 -172.8(12)
C19 C20 C24 F14 -133.7(13)
C21 C20 C24 F14 49.3(13)
C19 C20 C24 F14' -174.1(4)
C21 C20 C24 F14' 8.8(6)
C19 C20 C24 F13' 60.4(6)
C21 C20 C24 F13' -116.6(5)
C19 C20 C24 F15' -56.7(5)
C21 C20 C24 F15' 126.2(4)
C19 C20 C24 F13 117.7(9)
C21 C20 C24 F13 -59.3(9)
C21 C22 C25 F16 -119.0(3)
C17 C22 C25 F16 65.5(4)
C21 C22 C25 F17 1.6(4)
C17 C22 C25 F17 -174.0(3)
C21 C22 C25 F18 118.8(3)
C17 C22 C25 F18 -56.8(4)
